data_4349683
loop_
_publ_author_name
'Yuan, Guozan'
'Zhang, Qi'
'Wang, Zhiping'
'Song, Kai'
'Yuan, Xiaomei'
'Wang, Yangzhi'
'Zhang, Liyan'

_publ_section_title
;
 Assembly of four 8-quinolinate-based multinuclear complexes: the effect
 of substituents on core structures and photoluminescence properties
;
_journal_issue 5
_journal_name_full 'Inorganic Chemistry Frontiers'
_journal_page_first 764
_journal_paper_doi 10.1039/C7QI00082K
_journal_volume 4
_journal_year 2017
_chemical_formula_sum 'C116 H80 Br2 Cd4 N14 O22'
_chemical_formula_weight 2631.36
_space_group_IT_number 14
_space_group_name_Hall '-P 2ybc'
_space_group_name_H-M_alt 'P 1 21/c 1'
_symmetry_cell_setting monoclinic
_symmetry_space_group_name_H-M 'P 1 21/c 1'
_atom_sites_solution_hydrogens geom
_atom_sites_solution_primary direct
_atom_sites_solution_secondary difmap
_audit_creation_method SHELXL-97
_audit_update_record
;
2016-10-14 deposited with the CCDC.
2017-02-27 downloaded from the CCDC.
;
_cell_angle_alpha 90.00
_cell_angle_beta 91.213(2)
_cell_angle_gamma 90.00
_cell_formula_units_Z 2
_cell_length_a 13.5778(11)
_cell_length_b 24.0609(19)
_cell_length_c 16.4926(13)
_cell_measurement_reflns_used 7363
_cell_measurement_temperature 173(2)
_cell_measurement_theta_max 24.20
_cell_measurement_theta_min 2.26
_cell_volume 5386.8(7)
_computing_cell_refinement 'Bruker SMART'
_computing_data_collection 'Bruker SMART'
_computing_data_reduction 'Bruker SAINT'
_computing_molecular_graphics 'Bruker SHELXTL'
_computing_publication_material 'Bruker SHELXTL'
_computing_structure_refinement 'Bruker SHELXTL'
_computing_structure_solution 'Bruker SHELXTL'
_diffrn_ambient_temperature 173(2)
_diffrn_measured_fraction_theta_full 0.997
_diffrn_measured_fraction_theta_max 0.997
_diffrn_measurement_device_type 'CCD area detector'
_diffrn_measurement_method 'phi and omega scans'
_diffrn_radiation_monochromator graphite
_diffrn_radiation_source 'fine-focus sealed tube'
_diffrn_radiation_type MoK\a
_diffrn_radiation_wavelength 0.71073
_diffrn_reflns_av_R_equivalents 0.0576
_diffrn_reflns_av_sigmaI/netI 0.0579
_diffrn_reflns_limit_h_max 17
_diffrn_reflns_limit_h_min -17
_diffrn_reflns_limit_k_max 31
_diffrn_reflns_limit_k_min -26
_diffrn_reflns_limit_l_max 21
_diffrn_reflns_limit_l_min -21
_diffrn_reflns_number 48180
_diffrn_reflns_theta_full 27.47
_diffrn_reflns_theta_max 27.47
_diffrn_reflns_theta_min 1.69
_exptl_absorpt_coefficient_mu 1.600
_exptl_absorpt_correction_T_max 0.7726
_exptl_absorpt_correction_T_min 0.7403
_exptl_absorpt_correction_type multi-scan
_exptl_absorpt_process_details sadabs
_exptl_crystal_colour Yellow
_exptl_crystal_density_diffrn 1.622
_exptl_crystal_density_method 'not measured'
_exptl_crystal_description Block
_exptl_crystal_F_000 2624
_exptl_crystal_size_max 0.20
_exptl_crystal_size_mid 0.18
_exptl_crystal_size_min 0.17
_refine_diff_density_max 1.137
_refine_diff_density_min -0.539
_refine_diff_density_rms 0.089
_refine_ls_extinction_method none
_refine_ls_goodness_of_fit_ref 0.990
_refine_ls_hydrogen_treatment mixed
_refine_ls_matrix_type full
_refine_ls_number_parameters 691
_refine_ls_number_reflns 12301
_refine_ls_number_restraints 7
_refine_ls_restrained_S_all 0.994
_refine_ls_R_factor_all 0.0892
_refine_ls_R_factor_gt 0.0460
_refine_ls_shift/su_max 0.001
_refine_ls_shift/su_mean 0.000
_refine_ls_structure_factor_coef Fsqd
_refine_ls_weighting_details 'calc w=1/[\s^2^(Fo^2^)+(0.0700P)^2^+1.1583P] where P=(Fo^2^+2Fc^2^)/3'
_refine_ls_weighting_scheme calc
_refine_ls_wR_factor_gt 0.1117
_refine_ls_wR_factor_ref 0.1339
_reflns_number_gt 7802
_reflns_number_total 12301
_reflns_threshold_expression >2sigma(I)
_cod_data_source_file c7qi00082k2.cif
_cod_data_source_block d:\s1041e\ygz
_cod_depositor_comments
;
The following automatic conversions were performed:

data item '_symmetry_cell_setting' value 'Monoclinic' was changed to
'monoclinic' in accordance with the
/home/saulius/struct/COD-crude-data/automatic-downloads/DataCite-retrospective/RSC/depositions/lib/dictionaries/cif_core.dic
dictionary named 'cif_core.dic' version 2.4.2 last updated on
2011-04-26.

Automatic conversion script
Id: cif_fix_values 6909 2019-04-08 15:41:33Z antanas 
;
_cod_original_sg_symbol_H-M 'P2(1)/c  '
_cod_database_code 4349683

loop_
_symmetry_equiv_pos_as_xyz
'x, y, z'
'-x, y+1/2, -z+1/2'
'-x, -y, -z'
'x, -y-1/2, z-1/2'

loop_
_atom_site_label
_atom_site_type_symbol
_atom_site_fract_x
_atom_site_fract_y
_atom_site_fract_z
_atom_site_U_iso_or_equiv
_atom_site_adp_type
_atom_site_occupancy
_atom_site_symmetry_multiplicity
_atom_site_calc_flag
_atom_site_refinement_flags
Cd1 Cd 0.05075(2) 0.415330(14) 0.637150(19) 0.04239(10) Uani 1 1 d .
Br1 Br 0.13597(4) 0.37291(2) 0.76663(3) 0.06184(16) Uani 1 1 d .
O1 O -0.0486(2) 0.44704(12) 0.52666(17) 0.0400(7) Uani 1 1 d .
N1 N -0.0060(2) 0.33816(15) 0.5565(2) 0.0404(8) Uani 1 1 d .
C1 C -0.1152(3) 0.40844(18) 0.5030(2) 0.0370(9) Uani 1 1 d .
Cd2 Cd -0.08039(2) 0.539072(14) 0.567234(19) 0.04159(10) Uani 1 1 d .
O2 O 0.5707(5) 0.2248(4) 0.8077(5) 0.174(3) Uani 1 1 d .
N2 N 0.5230(5) 0.1853(4) 0.7811(5) 0.137(3) Uani 1 1 d .
C2 C -0.2024(3) 0.4214(2) 0.4637(3) 0.0459(11) Uani 1 1 d .
H2A H -0.2181 0.4592 0.4534 0.055 Uiso 1 1 calc R
O3 O 0.5499(5) 0.1376(4) 0.7867(7) 0.221(5) Uani 1 1 d .
N3 N -0.2466(3) 0.53695(16) 0.6010(2) 0.0491(9) Uani 1 1 d .
C3 C -0.2686(3) 0.3799(2) 0.4386(3) 0.0524(12) Uani 1 1 d .
H3A H -0.3272 0.3902 0.4100 0.063 Uiso 1 1 calc R
O4 O -0.1673(2) 0.56791(14) 0.45727(19) 0.0501(8) Uani 1 1 d .
N4 N 0.0447(5) 0.4091(2) 1.0441(3) 0.0808(15) Uani 1 1 d .
C4 C -0.2512(4) 0.3251(2) 0.4540(3) 0.0540(12) Uani 1 1 d .
H4A H -0.2981 0.2976 0.4381 0.065 Uiso 1 1 calc R
O5 O 0.1322(4) 0.4086(2) 1.0259(3) 0.1117(17) Uani 1 1 d .
N5 N -0.0343(3) 0.61652(16) 0.6519(2) 0.0458(9) Uani 1 1 d .
C5 C -0.1619(3) 0.30967(19) 0.4941(3) 0.0457(11) Uani 1 1 d .
O6 O 0.0162(4) 0.3944(2) 1.1101(3) 0.1016(15) Uani 1 1 d .
N6 N -0.5626(5) 0.7980(4) 0.4525(5) 0.120(2) Uani 1 1 d .
C6 C -0.0938(3) 0.35118(19) 0.5183(3) 0.0405(10) Uani 1 1 d .
O7 O 0.0262(2) 0.50765(13) 0.66202(19) 0.0488(8) Uani 1 1 d .
N7 N -0.2243(4) 0.3462(2) 0.7472(3) 0.0814(15) Uani 1 1 d .
C7 C -0.1355(4) 0.2542(2) 0.5122(3) 0.0635(14) Uani 1 1 d .
H7A H -0.1803 0.2250 0.4992 0.076 Uiso 1 1 calc R
O8 O -0.5827(7) 0.8461(3) 0.4539(7) 0.254(6) Uani 1 1 d .
C8 C -0.0479(4) 0.2418(2) 0.5474(3) 0.0631(14) Uani 1 1 d .
H8A H -0.0306 0.2042 0.5580 0.076 Uiso 1 1 calc R
O9 O -0.6113(5) 0.7654(3) 0.4156(5) 0.155(3) Uani 1 1 d .
C9 C 0.0186(3) 0.2854(2) 0.5689(3) 0.0470(11) Uani 1 1 d .
O10 O -0.1098(3) 0.39765(16) 0.6866(2) 0.0617(9) Uani 1 1 d .
C10 C 0.1154(4) 0.2748(2) 0.6051(3) 0.0513(12) Uani 1 1 d .
H10A H 0.1575 0.3061 0.6119 0.062 Uiso 1 1 calc R
C11 C 0.1506(4) 0.2267(2) 0.6294(3) 0.0591(13) Uani 1 1 d .
H11A H 0.1098 0.1950 0.6213 0.071 Uiso 1 1 calc R
C12 C 0.2480(4) 0.2177(2) 0.6680(3) 0.0589(13) Uani 1 1 d .
C13 C 0.2791(5) 0.1648(3) 0.6840(5) 0.101(3) Uani 1 1 d .
H13A H 0.2366 0.1345 0.6713 0.121 Uiso 1 1 calc R
C14 C 0.3715(6) 0.1541(3) 0.7185(6) 0.124(3) Uani 1 1 d .
H14A H 0.3937 0.1170 0.7260 0.149 Uiso 1 1 calc R
C15 C 0.4281(5) 0.1966(4) 0.7408(4) 0.089(2) Uani 1 1 d .
H15 H -0.087(5) 0.358(3) 0.781(4) 0.11(3) Uiso 1 1 d .
C16 C 0.4001(5) 0.2506(3) 0.7281(4) 0.091(2) Uani 1 1 d .
H16A H 0.4414 0.2807 0.7439 0.109 Uiso 1 1 calc R
C17 C 0.3089(4) 0.2595(3) 0.6912(4) 0.0820(19) Uani 1 1 d .
H17A H 0.2882 0.2967 0.6818 0.098 Uiso 1 1 calc R
C18 C -0.2603(3) 0.56921(18) 0.4622(3) 0.0456(11) Uani 1 1 d .
C19 C -0.3250(4) 0.5847(2) 0.3995(3) 0.0583(13) Uani 1 1 d .
H19A H -0.2985 0.5940 0.3484 0.070 Uiso 1 1 calc R
C20 C -0.4275(4) 0.5872(2) 0.4083(4) 0.0678(15) Uani 1 1 d .
H20A H -0.4676 0.5991 0.3637 0.081 Uiso 1 1 calc R
C21 C -0.4714(4) 0.5730(2) 0.4795(4) 0.0707(16) Uani 1 1 d .
H21A H -0.5409 0.5745 0.4841 0.085 Uiso 1 1 calc R
C22 C -0.4109(4) 0.5560(2) 0.5464(3) 0.0580(13) Uani 1 1 d .
C23 C -0.3079(3) 0.5535(2) 0.5384(3) 0.0496(11) Uani 1 1 d .
C24 C -0.4492(4) 0.5389(3) 0.6218(4) 0.0715(16) Uani 1 1 d .
H24A H -0.5184 0.5388 0.6293 0.086 Uiso 1 1 calc R
C25 C -0.3883(4) 0.5228(2) 0.6825(4) 0.0688(15) Uani 1 1 d .
H25A H -0.4145 0.5114 0.7328 0.083 Uiso 1 1 calc R
C26 C -0.2842(4) 0.5228(2) 0.6718(3) 0.0559(13) Uani 1 1 d .
C27 C -0.2143(4) 0.5065(2) 0.7348(3) 0.0590(13) Uani 1 1 d .
H27A H -0.1466 0.5089 0.7218 0.071 Uiso 1 1 calc R
C28 C -0.2342(4) 0.4887(3) 0.8094(3) 0.0712(16) Uani 1 1 d .
H28A H -0.3013 0.4888 0.8246 0.085 Uiso 1 1 calc R
C29 C -0.1616(5) 0.4689(2) 0.8697(3) 0.0672(15) Uani 1 1 d .
C30 C -0.1924(5) 0.4441(3) 0.9411(4) 0.0785(18) Uani 1 1 d .
H30A H -0.2609 0.4412 0.9507 0.094 Uiso 1 1 calc R
C31 C -0.1268(6) 0.4239(3) 0.9980(4) 0.087(2) Uani 1 1 d .
H31A H -0.1489 0.4071 1.0465 0.104 Uiso 1 1 calc R
C32 C -0.0266(5) 0.4288(2) 0.9826(3) 0.0696(15) Uani 1 1 d .
C33 C 0.0065(5) 0.4530(2) 0.9118(3) 0.0695(16) Uani 1 1 d .
H33A H 0.0750 0.4558 0.9021 0.083 Uiso 1 1 calc R
C34 C -0.0602(4) 0.4724(2) 0.8566(3) 0.0654(15) Uani 1 1 d .
H34A H -0.0377 0.4888 0.8079 0.078 Uiso 1 1 calc R
C35 C 0.0815(3) 0.5463(2) 0.6981(3) 0.0483(11) Uani 1 1 d .
C36 C 0.1670(4) 0.5338(2) 0.7398(3) 0.0598(13) Uani 1 1 d .
H36A H 0.1882 0.4962 0.7428 0.072 Uiso 1 1 calc R
C37 C 0.2237(4) 0.5749(3) 0.7781(3) 0.0714(16) Uani 1 1 d .
H37A H 0.2837 0.5648 0.8047 0.086 Uiso 1 1 calc R
C38 C 0.1953(4) 0.6291(3) 0.7781(3) 0.0719(16) Uani 1 1 d .
H38A H 0.2338 0.6564 0.8056 0.086 Uiso 1 1 calc R
C39 C 0.1072(4) 0.6439(2) 0.7363(3) 0.0571(13) Uani 1 1 d .
C40 C 0.0507(3) 0.6033(2) 0.6956(3) 0.0453(11) Uani 1 1 d .
C41 C 0.0700(5) 0.6991(2) 0.7342(4) 0.0712(16) Uani 1 1 d .
H41A H 0.1048 0.7279 0.7620 0.085 Uiso 1 1 calc R
C42 C -0.0130(4) 0.7110(2) 0.6936(3) 0.0658(15) Uani 1 1 d .
H42A H -0.0370 0.7481 0.6933 0.079 Uiso 1 1 calc R
C43 C -0.0666(4) 0.6692(2) 0.6505(3) 0.0527(12) Uani 1 1 d .
C44 C -0.1570(4) 0.6817(2) 0.6068(3) 0.0562(13) Uani 1 1 d .
H44A H -0.1891 0.6518 0.5794 0.067 Uiso 1 1 calc R
C45 C -0.1986(4) 0.7307(2) 0.6018(3) 0.0685(15) Uani 1 1 d .
H45A H -0.1636 0.7603 0.6273 0.082 Uiso 1 1 calc R
C46 C -0.2927(4) 0.7459(2) 0.5617(4) 0.0655(14) Uani 1 1 d .
C47 C -0.3617(5) 0.7088(3) 0.5336(4) 0.0834(19) Uani 1 1 d .
H47A H -0.3493 0.6702 0.5398 0.100 Uiso 1 1 calc R
C48 C -0.4485(5) 0.7256(3) 0.4965(5) 0.092(2) Uani 1 1 d .
H48A H -0.4944 0.6988 0.4766 0.110 Uiso 1 1 calc R
C49 C -0.4680(5) 0.7800(3) 0.4884(5) 0.089(2) Uani 1 1 d .
C50 C -0.4001(7) 0.8189(3) 0.5138(7) 0.152(4) Uani 1 1 d .
H50A H -0.4139 0.8574 0.5073 0.182 Uiso 1 1 calc R
C51 C -0.3126(7) 0.8023(3) 0.5483(6) 0.135(4) Uani 1 1 d .
H51A H -0.2647 0.8293 0.5634 0.162 Uiso 1 1 calc R
C52 C -0.1350(5) 0.3662(3) 0.7401(4) 0.0665(15) Uani 1 1 d .
C53 C -0.3003(5) 0.3589(4) 0.6884(5) 0.117(3) Uani 1 1 d .
H53A H -0.2727 0.3812 0.6447 0.175 Uiso 1 1 calc R
H53B H -0.3528 0.3798 0.7144 0.175 Uiso 1 1 calc R
H53C H -0.3272 0.3242 0.6659 0.175 Uiso 1 1 calc R
C54 C -0.2510(7) 0.3120(4) 0.8175(6) 0.145(4) Uani 1 1 d .
H54A H -0.1926 0.3060 0.8523 0.217 Uiso 1 1 calc R
H54B H -0.2765 0.2761 0.7986 0.217 Uiso 1 1 calc R
H54C H -0.3017 0.3312 0.8484 0.217 Uiso 1 1 calc R
C55 C -0.4419(13) 1.0060(7) 0.5966(12) 0.268(8) Uiso 1 1 d D
C56 C -0.5336(11) 0.9817(7) 0.6187(10) 0.234(7) Uiso 1 1 d D
C57 C -0.5097(12) 0.9280(7) 0.6633(11) 0.249(7) Uiso 1 1 d D
C58 C -0.4041(11) 0.9367(7) 0.6687(9) 0.220(6) Uiso 1 1 d D
O11 O -0.3585(10) 0.9636(6) 0.5988(8) 0.296(6) Uiso 1 1 d D

loop_
_atom_site_aniso_label
_atom_site_aniso_U_11
_atom_site_aniso_U_22
_atom_site_aniso_U_33
_atom_site_aniso_U_23
_atom_site_aniso_U_13
_atom_site_aniso_U_12
Cd1 0.03951(19) 0.0412(2) 0.04612(18) 0.00426(14) -0.00598(13) -0.00049(14)
Br1 0.0684(4) 0.0619(4) 0.0545(3) 0.0077(2) -0.0140(2) 0.0079(3)
O1 0.0379(16) 0.0338(17) 0.0480(17) 0.0011(12) -0.0030(13) -0.0012(13)
N1 0.0355(19) 0.036(2) 0.049(2) 0.0012(16) -0.0062(15) -0.0015(16)
C1 0.036(2) 0.035(2) 0.040(2) 0.0030(17) 0.0015(17) -0.0012(18)
Cd2 0.03708(18) 0.0411(2) 0.04648(18) 0.00103(14) -0.00156(13) 0.00245(14)
O2 0.080(4) 0.224(9) 0.215(8) 0.066(6) -0.068(5) -0.025(5)
N2 0.062(4) 0.159(8) 0.187(8) 0.095(6) -0.039(4) -0.006(5)
C2 0.038(2) 0.045(3) 0.055(3) 0.001(2) -0.005(2) 0.006(2)
O3 0.102(5) 0.181(7) 0.376(13) 0.160(8) -0.094(6) 0.001(5)
N3 0.045(2) 0.043(2) 0.059(2) -0.0027(18) 0.0067(19) -0.0022(18)
C3 0.039(3) 0.058(3) 0.060(3) -0.002(2) -0.013(2) 0.009(2)
O4 0.0389(18) 0.057(2) 0.0539(19) 0.0072(15) 0.0016(14) -0.0007(15)
N4 0.105(5) 0.062(3) 0.075(4) 0.000(3) 0.003(3) 0.009(3)
C4 0.045(3) 0.048(3) 0.068(3) -0.007(2) -0.018(2) -0.006(2)
O5 0.108(4) 0.133(5) 0.095(4) 0.013(3) -0.003(3) 0.022(4)
N5 0.048(2) 0.045(2) 0.045(2) -0.0026(17) 0.0017(17) 0.0008(18)
C5 0.040(2) 0.043(3) 0.054(3) -0.003(2) -0.005(2) -0.002(2)
O6 0.143(5) 0.083(3) 0.079(3) 0.022(3) 0.002(3) 0.008(3)
N6 0.092(5) 0.096(6) 0.170(7) 0.003(5) -0.039(5) 0.025(4)
C6 0.035(2) 0.043(3) 0.043(2) -0.0001(19) -0.0048(18) 0.0006(19)
O7 0.0508(19) 0.0405(19) 0.0547(18) 0.0021(14) -0.0097(15) 0.0016(15)
N7 0.065(3) 0.077(4) 0.103(4) 0.001(3) 0.021(3) -0.020(3)
C7 0.062(3) 0.043(3) 0.085(4) -0.004(3) -0.021(3) -0.013(3)
O8 0.213(9) 0.118(6) 0.424(16) -0.040(8) -0.171(10) 0.084(6)
C8 0.068(3) 0.035(3) 0.086(4) -0.001(2) -0.026(3) 0.001(2)
O9 0.102(5) 0.140(6) 0.220(8) 0.020(5) -0.059(5) -0.012(4)
C9 0.045(3) 0.041(3) 0.054(3) -0.002(2) -0.007(2) 0.002(2)
O10 0.054(2) 0.069(2) 0.062(2) 0.0034(19) 0.0106(17) -0.0049(18)
C10 0.049(3) 0.046(3) 0.058(3) -0.002(2) -0.007(2) 0.002(2)
C11 0.056(3) 0.047(3) 0.073(3) 0.003(3) -0.018(3) 0.008(2)
C12 0.050(3) 0.057(3) 0.069(3) 0.013(3) -0.008(2) 0.008(3)
C13 0.078(5) 0.065(4) 0.158(7) 0.027(4) -0.046(5) 0.007(4)
C14 0.095(6) 0.081(6) 0.195(9) 0.057(6) -0.044(6) 0.006(5)
C15 0.052(4) 0.110(6) 0.105(5) 0.043(4) -0.024(3) -0.005(4)
C16 0.063(4) 0.094(5) 0.114(6) 0.012(4) -0.024(4) -0.006(4)
C17 0.060(4) 0.071(4) 0.113(5) 0.006(4) -0.026(3) 0.006(3)
C18 0.049(3) 0.028(2) 0.059(3) -0.001(2) -0.014(2) 0.006(2)
C19 0.044(3) 0.062(3) 0.069(3) 0.001(3) -0.005(2) -0.002(2)
C20 0.042(3) 0.074(4) 0.086(4) -0.002(3) -0.015(3) 0.001(3)
C21 0.047(3) 0.069(4) 0.096(4) -0.003(3) -0.007(3) 0.003(3)
C22 0.041(3) 0.048(3) 0.084(4) -0.008(3) 0.007(3) -0.003(2)
C23 0.039(3) 0.044(3) 0.066(3) -0.004(2) 0.001(2) 0.000(2)
C24 0.044(3) 0.074(4) 0.097(5) -0.002(3) 0.014(3) -0.004(3)
C25 0.061(4) 0.074(4) 0.072(4) 0.001(3) 0.022(3) -0.002(3)
C26 0.053(3) 0.054(3) 0.062(3) -0.004(2) 0.010(2) -0.003(2)
C27 0.055(3) 0.058(3) 0.065(3) 0.000(3) 0.013(2) 0.002(3)
C28 0.064(4) 0.082(4) 0.069(4) -0.001(3) 0.019(3) 0.005(3)
C29 0.078(4) 0.065(4) 0.060(3) -0.007(3) 0.014(3) -0.004(3)
C30 0.076(4) 0.091(5) 0.069(4) 0.017(3) 0.022(3) 0.000(4)
C31 0.113(6) 0.080(5) 0.068(4) 0.014(3) 0.023(4) -0.001(4)
C32 0.091(5) 0.057(4) 0.061(3) -0.005(3) 0.001(3) 0.003(3)
C33 0.074(4) 0.076(4) 0.059(3) -0.008(3) 0.015(3) -0.007(3)
C34 0.076(4) 0.072(4) 0.049(3) -0.004(3) 0.002(3) -0.013(3)
C35 0.048(3) 0.058(3) 0.039(2) 0.003(2) 0.001(2) -0.003(2)
C36 0.056(3) 0.058(3) 0.064(3) 0.002(3) -0.014(3) -0.004(3)
C37 0.063(4) 0.076(4) 0.075(4) 0.010(3) -0.026(3) -0.008(3)
C38 0.072(4) 0.074(4) 0.069(4) 0.005(3) -0.022(3) -0.022(3)
C39 0.063(3) 0.057(3) 0.051(3) -0.002(2) 0.000(2) -0.012(3)
C40 0.051(3) 0.048(3) 0.037(2) -0.0006(19) 0.004(2) -0.008(2)
C41 0.085(4) 0.053(4) 0.075(4) -0.015(3) -0.004(3) -0.016(3)
C42 0.078(4) 0.045(3) 0.075(4) -0.010(3) -0.004(3) 0.003(3)
C43 0.060(3) 0.047(3) 0.051(3) -0.006(2) 0.007(2) 0.003(2)
C44 0.059(3) 0.044(3) 0.065(3) -0.006(2) 0.000(2) 0.000(2)
C45 0.082(4) 0.051(3) 0.073(4) -0.015(3) -0.007(3) 0.008(3)
C46 0.067(4) 0.050(3) 0.079(4) -0.009(3) -0.001(3) 0.015(3)
C47 0.075(4) 0.054(4) 0.122(6) -0.003(4) -0.005(4) 0.006(3)
C48 0.073(4) 0.065(5) 0.136(6) 0.000(4) -0.020(4) 0.005(4)
C49 0.081(5) 0.076(5) 0.111(5) -0.003(4) -0.019(4) 0.012(4)
C50 0.145(8) 0.058(5) 0.248(12) -0.006(6) -0.088(8) 0.036(5)
C51 0.125(7) 0.054(4) 0.221(10) -0.023(5) -0.085(7) 0.022(4)
C52 0.070(4) 0.058(4) 0.072(4) -0.005(3) 0.010(3) -0.006(3)
C53 0.069(5) 0.157(8) 0.125(7) -0.031(6) 0.002(5) -0.026(5)
C54 0.165(9) 0.107(7) 0.165(8) 0.039(6) 0.074(7) -0.026(6)

loop_
_atom_type_symbol
_atom_type_description
_atom_type_scat_dispersion_real
_atom_type_scat_dispersion_imag
_atom_type_scat_source
C C 0.0033 0.0016 'International Tables Vol C Tables 4.2.6.8 and 6.1.1.4'
H H 0.0000 0.0000 'International Tables Vol C Tables 4.2.6.8 and 6.1.1.4'
N N 0.0061 0.0033 'International Tables Vol C Tables 4.2.6.8 and 6.1.1.4'
O O 0.0106 0.0060 'International Tables Vol C Tables 4.2.6.8 and 6.1.1.4'
Br Br -0.2901 2.4595 'International Tables Vol C Tables 4.2.6.8 and 6.1.1.4'
Cd Cd -0.8075 1.2024 'International Tables Vol C Tables 4.2.6.8 and 6.1.1.4'

loop_
_geom_angle_atom_site_label_1
_geom_angle_atom_site_label_2
_geom_angle_atom_site_label_3
_geom_angle
_geom_angle_site_symmetry_1
_geom_angle_site_symmetry_3
O4 Cd1 O7 93.26(12) 3_566 .
O4 Cd1 O1 79.03(10) 3_566 .
O7 Cd1 O1 75.06(10) . .
O4 Cd1 O10 156.81(12) 3_566 .
O7 Cd1 O10 88.51(12) . .
O1 Cd1 O10 79.11(11) . .
O4 Cd1 N1 88.73(12) 3_566 .
O7 Cd1 N1 143.60(11) . .
O1 Cd1 N1 69.67(11) . .
O10 Cd1 N1 76.48(12) . .
O4 Cd1 Br1 108.98(8) 3_566 .
O7 Cd1 Br1 107.26(8) . .
O1 Cd1 Br1 171.27(7) . .
O10 Cd1 Br1 92.46(9) . .
N1 Cd1 Br1 106.35(8) . .
C1 O1 Cd2 127.1(2) . .
C1 O1 Cd1 111.6(2) . .
Cd2 O1 Cd1 100.89(10) . .
C1 O1 Cd2 113.9(2) . 3_566
Cd2 O1 Cd2 101.20(10) . 3_566
Cd1 O1 Cd2 97.52(10) . 3_566
C9 N1 C6 120.1(4) . .
C9 N1 Cd1 125.3(3) . .
C6 N1 Cd1 110.1(3) . .
O1 C1 C2 123.1(4) . .
O1 C1 C6 118.7(4) . .
C2 C1 C6 118.2(4) . .
O7 Cd2 O4 170.43(12) . .
O7 Cd2 N3 116.07(13) . .
O4 Cd2 N3 72.92(13) . .
O7 Cd2 O1 76.19(10) . .
O4 Cd2 O1 99.04(11) . .
N3 Cd2 O1 103.36(12) . .
O7 Cd2 O1 91.62(11) . 3_566
O4 Cd2 O1 79.25(10) . 3_566
N3 Cd2 O1 152.09(12) . 3_566
O1 Cd2 O1 78.80(10) . 3_566
O7 Cd2 N5 72.53(12) . .
O4 Cd2 N5 110.76(12) . .
N3 Cd2 N5 96.85(13) . .
O1 Cd2 N5 147.86(12) . .
O1 Cd2 N5 94.77(11) 3_566 .
O3 N2 O2 123.5(7) . .
O3 N2 C15 118.4(9) . .
O2 N2 C15 118.1(8) . .
C1 C2 C3 121.3(4) . .
C1 C2 H2A 119.4 . .
C3 C2 H2A 119.4 . .
C26 N3 C23 119.9(4) . .
C26 N3 Cd2 127.3(3) . .
C23 N3 Cd2 112.8(3) . .
C4 C3 C2 121.8(4) . .
C4 C3 H3A 119.1 . .
C2 C3 H3A 119.1 . .
C18 O4 Cd2 117.5(3) . .
C18 O4 Cd1 138.3(3) . 3_566
Cd2 O4 Cd1 104.18(12) . 3_566
O6 N4 O5 122.9(6) . .
O6 N4 C32 119.8(6) . .
O5 N4 C32 117.4(6) . .
C3 C4 C5 118.9(4) . .
C3 C4 H4A 120.6 . .
C5 C4 H4A 120.6 . .
C43 N5 C40 119.6(4) . .
C43 N5 Cd2 129.9(3) . .
C40 N5 Cd2 109.1(3) . .
C7 C5 C6 116.5(4) . .
C7 C5 C4 123.8(4) . .
C6 C5 C4 119.7(4) . .
O8 N6 O9 121.9(8) . .
O8 N6 C49 118.6(8) . .
O9 N6 C49 119.0(7) . .
N1 C6 C5 121.7(4) . .
N1 C6 C1 118.2(4) . .
C5 C6 C1 120.1(4) . .
C35 O7 Cd2 115.3(3) . .
C35 O7 Cd1 132.7(3) . .
Cd2 O7 Cd1 107.31(13) . .
C52 N7 C53 121.0(6) . .
C52 N7 C54 121.2(7) . .
C53 N7 C54 117.7(6) . .
C8 C7 C5 121.2(5) . .
C8 C7 H7A 119.4 . .
C5 C7 H7A 119.4 . .
C7 C8 C9 119.7(5) . .
C7 C8 H8A 120.2 . .
C9 C8 H8A 120.2 . .
N1 C9 C8 120.7(4) . .
N1 C9 C10 116.9(4) . .
C8 C9 C10 122.4(4) . .
C52 O10 Cd1 129.2(4) . .
C11 C10 C9 126.8(5) . .
C11 C10 H10A 116.6 . .
C9 C10 H10A 116.6 . .
C10 C11 C12 125.5(5) . .
C10 C11 H11A 117.3 . .
C12 C11 H11A 117.3 . .
C17 C12 C13 117.0(5) . .
C17 C12 C11 123.4(5) . .
C13 C12 C11 119.5(5) . .
C12 C13 C14 121.6(7) . .
C12 C13 H13A 119.2 . .
C14 C13 H13A 119.2 . .
C15 C14 C13 119.0(7) . .
C15 C14 H14A 120.5 . .
C13 C14 H14A 120.5 . .
C14 C15 C16 122.0(6) . .
C14 C15 N2 118.8(8) . .
C16 C15 N2 119.1(7) . .
C15 C16 C17 117.3(6) . .
C15 C16 H16A 121.4 . .
C17 C16 H16A 121.4 . .
C12 C17 C16 123.0(6) . .
C12 C17 H17A 118.5 . .
C16 C17 H17A 118.5 . .
O4 C18 C19 124.9(5) . .
O4 C18 C23 120.2(4) . .
C19 C18 C23 114.9(4) . .
C18 C19 C20 123.1(5) . .
C18 C19 H19A 118.5 . .
C20 C19 H19A 118.5 . .
C21 C20 C19 121.8(5) . .
C21 C20 H20A 119.1 . .
C19 C20 H20A 119.1 . .
C20 C21 C22 118.8(5) . .
C20 C21 H21A 120.6 . .
C22 C21 H21A 120.6 . .
C23 C22 C21 119.9(5) . .
C23 C22 C24 116.9(5) . .
C21 C22 C24 123.2(5) . .
N3 C23 C22 122.0(5) . .
N3 C23 C18 116.6(4) . .
C22 C23 C18 121.5(5) . .
C25 C24 C22 120.4(5) . .
C25 C24 H24A 119.8 . .
C22 C24 H24A 119.8 . .
C24 C25 C26 120.3(5) . .
C24 C25 H25A 119.9 . .
C26 C25 H25A 119.9 . .
N3 C26 C25 120.6(5) . .
N3 C26 C27 116.2(4) . .
C25 C26 C27 123.2(5) . .
C28 C27 C26 127.3(5) . .
C28 C27 H27A 116.4 . .
C26 C27 H27A 116.4 . .
C27 C28 C29 125.7(5) . .
C27 C28 H28A 117.2 . .
C29 C28 H28A 117.2 . .
C30 C29 C34 118.0(6) . .
C30 C29 C28 120.3(6) . .
C34 C29 C28 121.7(5) . .
C31 C30 C29 122.0(6) . .
C31 C30 H30A 119.0 . .
C29 C30 H30A 119.0 . .
C30 C31 C32 117.9(6) . .
C30 C31 H31A 121.1 . .
C32 C31 H31A 121.1 . .
C33 C32 C31 121.6(6) . .
C33 C32 N4 119.9(6) . .
C31 C32 N4 118.5(6) . .
C34 C33 C32 119.2(6) . .
C34 C33 H33A 120.4 . .
C32 C33 H33A 120.4 . .
C33 C34 C29 121.4(5) . .
C33 C34 H34A 119.3 . .
C29 C34 H34A 119.3 . .
O7 C35 C36 122.4(5) . .
O7 C35 C40 119.7(4) . .
C36 C35 C40 118.0(4) . .
C35 C36 C37 121.6(5) . .
C35 C36 H36A 119.2 . .
C37 C36 H36A 119.2 . .
C38 C37 C36 121.8(5) . .
C38 C37 H37A 119.1 . .
C36 C37 H37A 119.1 . .
C37 C38 C39 118.6(5) . .
C37 C38 H38A 120.7 . .
C39 C38 H38A 120.7 . .
C40 C39 C38 120.4(5) . .
C40 C39 C41 116.6(5) . .
C38 C39 C41 122.9(5) . .
N5 C40 C39 122.0(5) . .
N5 C40 C35 118.4(4) . .
C39 C40 C35 119.6(5) . .
C42 C41 C39 120.7(5) . .
C42 C41 H41A 119.7 . .
C39 C41 H41A 119.7 . .
C41 C42 C43 121.2(5) . .
C41 C42 H42A 119.4 . .
C43 C42 H42A 119.4 . .
N5 C43 C42 119.8(5) . .
N5 C43 C44 118.6(4) . .
C42 C43 C44 121.6(5) . .
C45 C44 C43 125.5(5) . .
C45 C44 H44A 117.3 . .
C43 C44 H44A 117.3 . .
C44 C45 C46 128.4(5) . .
C44 C45 H45A 115.8 . .
C46 C45 H45A 115.8 . .
C47 C46 C51 116.7(6) . .
C47 C46 C45 125.0(5) . .
C51 C46 C45 118.3(6) . .
C48 C47 C46 122.3(6) . .
C48 C47 H47A 118.9 . .
C46 C47 H47A 118.9 . .
C49 C48 C47 119.7(7) . .
C49 C48 H48A 120.2 . .
C47 C48 H48A 120.2 . .
C48 C49 C50 120.4(7) . .
C48 C49 N6 119.8(7) . .
C50 C49 N6 119.8(7) . .
C51 C50 C49 120.0(7) . .
C51 C50 H50A 120.0 . .
C49 C50 H50A 120.0 . .
C50 C51 C46 120.9(7) . .
C50 C51 H51A 119.6 . .
C46 C51 H51A 119.6 . .
O10 C52 N7 124.5(7) . .
O10 C52 H15 117(4) . .
N7 C52 H15 119(4) . .
N7 C53 H53A 109.5 . .
N7 C53 H53B 109.5 . .
H53A C53 H53B 109.5 . .
N7 C53 H53C 109.5 . .
H53A C53 H53C 109.5 . .
H53B C53 H53C 109.5 . .
N7 C54 H54A 109.5 . .
N7 C54 H54B 109.5 . .
H54A C54 H54B 109.5 . .
N7 C54 H54C 109.5 . .
H54A C54 H54C 109.5 . .
H54B C54 H54C 109.5 . .
C56 C55 O11 111.7(13) . .
C55 C56 C57 107.0(11) . .
C58 C57 C56 96.1(10) . .
C57 C58 O11 116.6(13) . .
C58 O11 C55 89.3(12) . .

loop_
_geom_bond_atom_site_label_1
_geom_bond_atom_site_label_2
_geom_bond_distance
_geom_bond_site_symmetry_2
Cd1 O4 2.280(3) 3_566
Cd1 O7 2.285(3) .
Cd1 O1 2.370(3) .
Cd1 O10 2.383(3) .
Cd1 N1 2.401(3) .
Cd1 Br1 2.6147(6) .
O1 C1 1.348(5) .
O1 Cd2 2.356(3) .
O1 Cd2 2.385(3) 3_566
N1 C9 1.327(6) .
N1 C6 1.372(5) .
C1 C2 1.374(6) .
C1 C6 1.429(6) .
Cd2 O7 2.239(3) .
Cd2 O4 2.252(3) .
Cd2 N3 2.336(4) .
Cd2 O1 2.385(3) 3_566
Cd2 N5 2.403(4) .
O2 N2 1.225(10) .
N2 O3 1.207(10) .
N2 C15 1.462(8) .
C2 C3 1.400(6) .
C2 H2A 0.9500 .
N3 C26 1.329(6) .
N3 C23 1.371(6) .
C3 C4 1.364(7) .
C3 H3A 0.9500 .
O4 C18 1.268(5) .
O4 Cd1 2.280(3) 3_566
N4 O6 1.215(7) .
N4 O5 1.233(7) .
N4 C32 1.466(8) .
C4 C5 1.418(6) .
C4 H4A 0.9500 .
N5 C43 1.342(6) .
N5 C40 1.384(6) .
C5 C7 1.413(7) .
C5 C6 1.413(6) .
N6 O8 1.189(9) .
N6 O9 1.184(8) .
N6 C49 1.469(9) .
O7 C35 1.328(6) .
N7 C52 1.312(7) .
N7 C53 1.434(9) .
N7 C54 1.474(9) .
C7 C8 1.345(7) .
C7 H7A 0.9500 .
C8 C9 1.423(7) .
C8 H8A 0.9500 .
C9 C10 1.454(6) .
O10 C52 1.216(7) .
C10 C11 1.313(7) .
C10 H10A 0.9500 .
C11 C12 1.473(7) .
C11 H11A 0.9500 .
C12 C17 1.353(8) .
C12 C13 1.364(8) .
C13 C14 1.390(9) .
C13 H13A 0.9500 .
C14 C15 1.326(10) .
C14 H14A 0.9500 .
C15 C16 1.368(10) .
C16 C17 1.384(8) .
C16 H16A 0.9500 .
C17 H17A 0.9500 .
C18 C19 1.393(7) .
C18 C23 1.474(7) .
C19 C20 1.404(7) .
C19 H19A 0.9500 .
C20 C21 1.371(8) .
C20 H20A 0.9500 .
C21 C22 1.421(8) .
C21 H21A 0.9500 .
C22 C23 1.409(6) .
C22 C24 1.419(8) .
C24 C25 1.343(8) .
C24 H24A 0.9500 .
C25 C26 1.428(7) .
C25 H25A 0.9500 .
C26 C27 1.447(7) .
C27 C28 1.335(7) .
C27 H27A 0.9500 .
C28 C29 1.465(8) .
C28 H28A 0.9500 .
C29 C30 1.392(8) .
C29 C34 1.401(8) .
C30 C31 1.369(9) .
C30 H30A 0.9500 .
C31 C32 1.395(9) .
C31 H31A 0.9500 .
C32 C33 1.387(8) .
C33 C34 1.353(8) .
C33 H33A 0.9500 .
C34 H34A 0.9500 .
C35 C36 1.371(7) .
C35 C40 1.433(7) .
C36 C37 1.396(7) .
C36 H36A 0.9500 .
C37 C38 1.359(8) .
C37 H37A 0.9500 .
C38 C39 1.414(7) .
C38 H38A 0.9500 .
C39 C40 1.405(7) .
C39 C41 1.423(8) .
C41 C42 1.330(8) .
C41 H41A 0.9500 .
C42 C43 1.422(7) .
C42 H42A 0.9500 .
C43 C44 1.441(7) .
C44 C45 1.311(7) .
C44 H44A 0.9500 .
C45 C46 1.471(8) .
C45 H45A 0.9500 .
C46 C47 1.367(8) .
C46 C51 1.400(9) .
C47 C48 1.378(9) .
C47 H47A 0.9500 .
C48 C49 1.340(9) .
C48 H48A 0.9500 .
C49 C50 1.373(11) .
C50 C51 1.366(10) .
C50 H50A 0.9500 .
C51 H51A 0.9500 .
C52 H15 0.95(7) .
C53 H53A 0.9800 .
C53 H53B 0.9800 .
C53 H53C 0.9800 .
C54 H54A 0.9800 .
C54 H54B 0.9800 .
C54 H54C 0.9800 .
C55 C56 1.430(14) .
C55 O11 1.525(14) .
C56 C57 1.520(14) .
C57 C58 1.450(14) .
C58 O11 1.469(14) .
